data_7203637
loop_
_publ_author_name
'Kumar, D. Krishna'
'Das, Amitava'
'Dastidar, Parthasarathi'

_publ_section_title
;
 Hydrogen-bonded microporous network, helix and 1-D zigzag chains in
 MOFs of Zn(ii): studying the effects of ligating topologies, hydrogen
 bonding backbone and counter-anions
;
_journal_issue 11
_journal_name_full CrystEngComm
_journal_page_first 805
_journal_paper_doi 10.1039/b612163m
_journal_volume 8
_journal_year 2006
_chemical_formula_sum 'C13 H16 N4 O7 S Zn'
_chemical_formula_weight 437.73
_chemical_name_systematic
;
?
;
_space_group_IT_number 14
_symmetry_cell_setting monoclinic
_symmetry_space_group_name_Hall '-P 2ybc'
_symmetry_space_group_name_H-M 'P 1 21/c 1'
_atom_sites_solution_hydrogens geom
_atom_sites_solution_primary direct
_atom_sites_solution_secondary difmap
_audit_creation_method SHELXL-97
_cell_angle_alpha 90.00
_cell_angle_beta 100.387(2)
_cell_angle_gamma 90.00
_cell_formula_units_Z 4
_cell_length_a 4.8526(5)
_cell_length_b 16.2068(17)
_cell_length_c 24.048(2)
_cell_measurement_temperature 100(2)
_cell_volume 1860.3(3)
_computing_cell_refinement 'BRUKER AXS SMART 3'
_computing_data_collection 'BRUKER AXS SMART 3'
_computing_data_reduction 'BRUKER AXS SAINT'
_computing_molecular_graphics 'BRUKER SHELXLTL'
_computing_publication_material 'MERCURY 1.4'
_computing_structure_refinement 'SHELXL-97 (Sheldrick, 1997)'
_computing_structure_solution 'SHELXS-97 (Sheldrick, 1990)'
_diffrn_ambient_temperature 100(2)
_diffrn_detector_area_resol_mean 0.3
_diffrn_measured_fraction_theta_full 0.981
_diffrn_measured_fraction_theta_max 0.981
_diffrn_measurement_device_type 'BRUKER SMART CCD AREA DETECTOR'
_diffrn_measurement_method 'PHI-OMEGA SCAN'
_diffrn_radiation_monochromator graphite
_diffrn_radiation_source 'fine-focus sealed tube'
_diffrn_radiation_type MoK\a
_diffrn_radiation_wavelength 0.71073
_diffrn_reflns_av_R_equivalents 0.0261
_diffrn_reflns_av_sigmaI/netI 0.0304
_diffrn_reflns_limit_h_max 5
_diffrn_reflns_limit_h_min -5
_diffrn_reflns_limit_k_max 17
_diffrn_reflns_limit_k_min -17
_diffrn_reflns_limit_l_max 16
_diffrn_reflns_limit_l_min -25
_diffrn_reflns_number 6739
_diffrn_reflns_theta_full 22.50
_diffrn_reflns_theta_max 22.50
_diffrn_reflns_theta_min 1.52
_exptl_absorpt_coefficient_mu 1.474
_exptl_absorpt_correction_T_max 0.9167
_exptl_absorpt_correction_T_min 0.6829
_exptl_absorpt_correction_type multi-scan
_exptl_absorpt_process_details BRUKER-SADABS
_exptl_crystal_colour COLORLESS
_exptl_crystal_density_diffrn 1.563
_exptl_crystal_density_method 'not measured'
_exptl_crystal_description PLATE
_exptl_crystal_F_000 896
_exptl_crystal_size_max 0.28
_exptl_crystal_size_mid 0.19
_exptl_crystal_size_min 0.06
_refine_diff_density_max 0.961
_refine_diff_density_min -0.517
_refine_diff_density_rms 0.182
_refine_ls_extinction_method none
_refine_ls_goodness_of_fit_ref 1.161
_refine_ls_hydrogen_treatment constr
_refine_ls_matrix_type full
_refine_ls_number_parameters 237
_refine_ls_number_reflns 2390
_refine_ls_number_restraints 0
_refine_ls_restrained_S_all 1.161
_refine_ls_R_factor_all 0.0461
_refine_ls_R_factor_gt 0.0409
_refine_ls_shift/su_max 0.000
_refine_ls_shift/su_mean 0.000
_refine_ls_structure_factor_coef Fsqd
_refine_ls_weighting_details 'calc w=1/[\s^2^(Fo^2^)+(0.0711P)^2^+2.9735P] where P=(Fo^2^+2Fc^2^)/3'
_refine_ls_weighting_scheme calc
_refine_ls_wR_factor_gt 0.1214
_refine_ls_wR_factor_ref 0.1242
_reflns_number_gt 2083
_reflns_number_total 2390
_reflns_threshold_expression >2sigma(I)
_cod_data_source_file b612163m.txt
_cod_data_source_block kkb514cm
_cod_depositor_comments
;
The following automatic conversions were performed:
'_symmetry_cell_setting' value 'MONOCLINIC' changed to 'monoclinic'
according to '/home/saulius/struct/CIF-dictionaries/cif_core.dic'
dictionary named 'cif_core.dic' version 2.4.1 from
2010-06-29.

'_exptl_absorpt_correction_type' value 'MULTI-SCAN' changed
to 'multi-scan' according to
'/home/saulius/struct/CIF-dictionaries/cif_core.dic' dictionary named
'cif_core.dic' version 2.4.1 from 2010-06-29.

Automatic conversion script
Id: cif_fix_enum 1527 2010-12-29 10:47:43Z saulius 
;
_cod_original_sg_symbol_H-M P2(1)/C
_cod_database_code 7203637

loop_
_symmetry_equiv_pos_as_xyz
'x, y, z'
'-x, y+1/2, -z+1/2'
'-x, -y, -z'
'x, -y-1/2, z-1/2'

loop_
_atom_site_label
_atom_site_type_symbol
_atom_site_fract_x
_atom_site_fract_y
_atom_site_fract_z
_atom_site_U_iso_or_equiv
_atom_site_adp_type
_atom_site_occupancy
_atom_site_symmetry_multiplicity
_atom_site_calc_flag
_atom_site_refinement_flags
_atom_site_disorder_assembly
_atom_site_disorder_group
Zn1 Zn 0.20117(10) 0.01680(3) 0.18029(2) 0.0153(2) Uani 1 1 d . . .
N1 N 0.1360(8) 0.0914(2) 0.24221(15) 0.0163(9) Uani 1 1 d . . .
C2 C 0.2697(10) 0.0845(3) 0.2964(2) 0.0225(11) Uani 1 1 d . . .
H2H H 0.4181 0.0457 0.3050 0.027 Uiso 1 1 calc R . .
C3 C 0.2007(10) 0.1310(3) 0.33970(19) 0.0232(11) Uani 1 1 d . . .
H3 H 0.2998 0.1242 0.3773 0.028 Uiso 1 1 calc R . .
C4 C -0.0156(9) 0.1880(3) 0.32788(19) 0.0168(10) Uani 1 1 d . . .
C5 C -0.1509(9) 0.1957(3) 0.27223(19) 0.0186(11) Uani 1 1 d . . .
H5 H -0.2991 0.2342 0.2624 0.022 Uiso 1 1 calc R . .
C6 C -0.0694(10) 0.1474(3) 0.23181(18) 0.0192(11) Uani 1 1 d . . .
H6 H -0.1641 0.1539 0.1939 0.023 Uiso 1 1 calc R . .
N7 N -0.1063(8) 0.2391(2) 0.36733(15) 0.0189(9) Uani 1 1 d . . .
H7 H -0.2648 0.2656 0.3561 0.023 Uiso 1 1 calc R . .
C8 C 0.0255(10) 0.2525(3) 0.42207(19) 0.0183(10) Uani 1 1 d . . .
O9 O 0.2372(7) 0.2166(2) 0.44510(13) 0.0292(8) Uani 1 1 d . . .
N10 N -0.1114(8) 0.3123(2) 0.44746(15) 0.0188(9) Uani 1 1 d . . .
H10 H -0.2671 0.3319 0.4273 0.023 Uiso 1 1 calc R . .
C11 C -0.0306(9) 0.3449(3) 0.50120(18) 0.0172(10) Uani 1 1 d . . .
C12 C 0.1855(12) 0.3177(3) 0.5423(2) 0.0357(14) Uani 1 1 d . . .
H12 H 0.2948 0.2716 0.5352 0.043 Uiso 1 1 calc R . .
C13 C 0.2424(12) 0.3571(3) 0.5931(2) 0.0354(14) Uani 1 1 d . . .
H13 H 0.3909 0.3364 0.6209 0.042 Uiso 1 1 calc R . .
N14 N 0.1015(8) 0.4230(2) 0.60630(15) 0.0178(9) Uani 1 1 d . . .
C15 C -0.1092(12) 0.4488(4) 0.5667(2) 0.0415(16) Uani 1 1 d . . .
H15 H -0.2140 0.4955 0.5746 0.050 Uiso 1 1 calc R . .
C16 C -0.1814(12) 0.4110(4) 0.5153(2) 0.0440(17) Uani 1 1 d . . .
H16 H -0.3375 0.4307 0.4890 0.053 Uiso 1 1 calc R . .
O17 O 0.5896(6) -0.01855(19) 0.19769(14) 0.0230(8) Uani 1 1 d . . .
S18 S 0.6850(2) -0.09488(7) 0.17148(5) 0.0160(3) Uani 1 1 d . . .
O19 O 0.6167(6) -0.1683(2) 0.20093(14) 0.0240(8) Uani 1 1 d . . .
O20 O 0.5553(7) -0.0975(2) 0.11211(14) 0.0290(8) Uani 1 1 d . . .
O21 O 0.9941(6) -0.08682(18) 0.17742(13) 0.0210(7) Uani 1 1 d . . .
O22 O 0.7246(12) 0.2911(4) 0.1306(2) 0.0752(15) Uani 1 1 d . . .
H22H H 0.6339 0.2779 0.0987 0.113 Uiso 1 1 calc R . .
C23 C 0.609(5) 0.3647(13) 0.1496(13) 0.345(19) Uani 1 1 d . . .
H23A H 0.7428 0.3837 0.1832 0.414 Uiso 1 1 calc R . .
H23B H 0.6121 0.4067 0.1198 0.414 Uiso 1 1 calc R . .
C24 C 0.353(3) 0.3679(8) 0.1633(5) 0.128(4) Uani 1 1 d . . .
H24A H 0.3534 0.4135 0.1907 0.154 Uiso 1 1 calc R . .
H24B H 0.2188 0.3833 0.1288 0.154 Uiso 1 1 calc R . .
O25 O 0.2551(12) 0.3035(4) 0.1843(2) 0.0733(15) Uani 1 1 d . . .
H25 H 0.3054 0.3036 0.2196 0.110 Uiso 1 1 calc R . .

loop_
_atom_site_aniso_label
_atom_site_aniso_U_11
_atom_site_aniso_U_22
_atom_site_aniso_U_33
_atom_site_aniso_U_23
_atom_site_aniso_U_13
_atom_site_aniso_U_12
Zn1 0.0143(3) 0.0168(4) 0.0143(3) -0.0004(2) 0.0010(2) 0.0028(2)
N1 0.017(2) 0.017(2) 0.014(2) -0.0011(16) 0.0017(16) 0.0029(17)
C2 0.018(3) 0.024(3) 0.024(3) 0.000(2) 0.000(2) 0.007(2)
C3 0.027(3) 0.027(3) 0.013(2) 0.000(2) -0.003(2) 0.009(2)
C4 0.018(2) 0.013(2) 0.020(3) -0.003(2) 0.004(2) -0.003(2)
C5 0.017(2) 0.017(2) 0.020(3) 0.000(2) -0.002(2) 0.007(2)
C6 0.023(3) 0.021(3) 0.011(2) -0.001(2) -0.0045(19) 0.002(2)
N7 0.017(2) 0.021(2) 0.017(2) -0.0019(17) -0.0006(16) 0.0039(17)
C8 0.019(3) 0.018(2) 0.017(3) -0.001(2) 0.004(2) -0.001(2)
O9 0.028(2) 0.034(2) 0.0217(18) -0.0053(16) -0.0057(15) 0.0120(17)
N10 0.021(2) 0.021(2) 0.013(2) -0.0044(17) -0.0004(16) 0.0028(17)
C11 0.018(3) 0.018(2) 0.014(2) 0.002(2) 0.0005(19) -0.003(2)
C12 0.037(3) 0.037(3) 0.029(3) -0.011(3) -0.004(3) 0.018(3)
C13 0.036(3) 0.040(3) 0.024(3) -0.010(3) -0.011(2) 0.011(3)
N14 0.018(2) 0.019(2) 0.016(2) -0.0001(17) 0.0005(17) -0.0030(17)
C15 0.052(4) 0.043(4) 0.025(3) -0.011(3) -0.005(3) 0.032(3)
C16 0.046(4) 0.058(4) 0.020(3) -0.014(3) -0.017(3) 0.030(3)
O17 0.0147(17) 0.0195(19) 0.033(2) -0.0050(14) 0.0007(15) 0.0024(13)
S18 0.0113(6) 0.0175(6) 0.0189(6) 0.0000(5) 0.0017(5) -0.0004(4)
O19 0.0176(17) 0.0202(18) 0.0323(19) 0.0069(15) -0.0005(14) -0.0004(14)
O20 0.0248(19) 0.040(2) 0.0212(18) -0.0009(15) 0.0005(15) -0.0113(16)
O21 0.0144(17) 0.0191(17) 0.0303(18) -0.0009(14) 0.0062(14) 0.0023(13)
O22 0.074(4) 0.083(4) 0.066(4) 0.008(3) 0.008(3) 0.019(3)
C23 0.24(2) 0.22(2) 0.66(5) 0.12(3) 0.30(3) 0.12(2)
C24 0.144(12) 0.115(10) 0.133(11) -0.035(8) 0.043(9) -0.016(9)
O25 0.087(4) 0.083(4) 0.047(3) -0.005(3) 0.003(3) -0.014(3)

loop_
_atom_type_symbol
_atom_type_description
_atom_type_scat_dispersion_real
_atom_type_scat_dispersion_imag
_atom_type_scat_source
C C 0.0033 0.0016 'International Tables Vol C Tables 4.2.6.8 and 6.1.1.4'
N N 0.0061 0.0033 'International Tables Vol C Tables 4.2.6.8 and 6.1.1.4'
O O 0.0106 0.0060 'International Tables Vol C Tables 4.2.6.8 and 6.1.1.4'
S S 0.1246 0.1234 'International Tables Vol C Tables 4.2.6.8 and 6.1.1.4'
Zn Zn 0.2839 1.4301 'International Tables Vol C Tables 4.2.6.8 and 6.1.1.4'
H H 0.0000 0.0000 'International Tables Vol C Tables 4.2.6.8 and 6.1.1.4'

loop_
_geom_angle_atom_site_label_1
_geom_angle_atom_site_label_2
_geom_angle_atom_site_label_3
_geom_angle
_geom_angle_site_symmetry_1
_geom_angle_site_symmetry_3
_geom_angle_publ_flag
O17 Zn1 O21 103.13(13) . 1_455 ?
O17 Zn1 N1 107.30(14) . . ?
O21 Zn1 N1 113.56(14) 1_455 . ?
O17 Zn1 N14 113.77(15) . 4_565 ?
O21 Zn1 N14 110.23(14) 1_455 4_565 ?
N1 Zn1 N14 108.83(15) . 4_565 ?
C6 N1 C2 116.6(4) . . ?
C6 N1 Zn1 119.1(3) . . ?
C2 N1 Zn1 124.0(3) . . ?
N1 C2 C3 123.0(4) . . ?
N1 C2 H2H 118.5 . . ?
C3 C2 H2H 118.5 . . ?
C2 C3 C4 119.2(4) . . ?
C2 C3 H3 120.4 . . ?
C4 C3 H3 120.4 . . ?
C5 C4 C3 117.8(4) . . ?
C5 C4 N7 116.9(4) . . ?
C3 C4 N7 125.3(4) . . ?
C6 C5 C4 119.3(4) . . ?
C6 C5 H5 120.3 . . ?
C4 C5 H5 120.3 . . ?
N1 C6 C5 124.0(4) . . ?
N1 C6 H6 118.0 . . ?
C5 C6 H6 118.0 . . ?
C8 N7 C4 126.8(4) . . ?
C8 N7 H7 116.6 . . ?
C4 N7 H7 116.6 . . ?
O9 C8 N7 124.6(4) . . ?
O9 C8 N10 124.5(4) . . ?
N7 C8 N10 110.9(4) . . ?
C8 N10 C11 127.1(4) . . ?
C8 N10 H10 116.5 . . ?
C11 N10 H10 116.5 . . ?
C16 C11 C12 116.3(4) . . ?
C16 C11 N10 116.9(4) . . ?
C12 C11 N10 126.7(4) . . ?
C13 C12 C11 119.9(5) . . ?
C13 C12 H12 120.0 . . ?
C11 C12 H12 120.0 . . ?
N14 C13 C12 123.9(5) . . ?
N14 C13 H13 118.1 . . ?
C12 C13 H13 118.1 . . ?
C15 N14 C13 116.1(4) . . ?
C15 N14 Zn1 120.8(3) . 4_566 ?
C13 N14 Zn1 123.1(3) . 4_566 ?
N14 C15 C16 123.0(5) . . ?
N14 C15 H15 118.5 . . ?
C16 C15 H15 118.5 . . ?
C15 C16 C11 120.7(5) . . ?
C15 C16 H16 119.6 . . ?
C11 C16 H16 119.6 . . ?
S18 O17 Zn1 120.93(19) . . ?
O20 S18 O19 111.0(2) . . ?
O20 S18 O21 110.34(19) . . ?
O19 S18 O21 109.87(18) . . ?
O20 S18 O17 109.0(2) . . ?
O19 S18 O17 110.85(19) . . ?
O21 S18 O17 105.64(18) . . ?
S18 O21 Zn1 125.66(19) . 1_655 ?
C23 O22 H22H 109.5 . . ?
C24 C23 O22 123(2) . . ?
C24 C23 H23A 106.6 . . ?
O22 C23 H23A 106.6 . . ?
C24 C23 H23B 106.6 . . ?
O22 C23 H23B 106.6 . . ?
H23A C23 H23B 106.5 . . ?
O25 C24 C23 119.2(15) . . ?
O25 C24 H24A 107.5 . . ?
C23 C24 H24A 107.5 . . ?
O25 C24 H24B 107.5 . . ?
C23 C24 H24B 107.5 . . ?
H24A C24 H24B 107.0 . . ?
C24 O25 H25 109.5 . . ?

loop_
_geom_bond_atom_site_label_1
_geom_bond_atom_site_label_2
_geom_bond_distance
_geom_bond_site_symmetry_2
_geom_bond_publ_flag
Zn1 O17 1.942(3) . ?
Zn1 O21 1.952(3) 1_455 ?
Zn1 N1 1.987(4) . ?
Zn1 N14 2.010(4) 4_565 ?
N1 C6 1.338(6) . ?
N1 C2 1.352(6) . ?
C2 C3 1.374(7) . ?
C2 H2H 0.9500 . ?
C3 C4 1.389(7) . ?
C3 H3 0.9500 . ?
C4 C5 1.386(6) . ?
C4 N7 1.389(6) . ?
C5 C6 1.361(6) . ?
C5 H5 0.9500 . ?
C6 H6 0.9500 . ?
N7 C8 1.373(6) . ?
N7 H7 0.8800 . ?
C8 O9 1.222(6) . ?
C8 N10 1.379(6) . ?
N10 C11 1.386(6) . ?
N10 H10 0.8800 . ?
C11 C16 1.374(7) . ?
C11 C12 1.377(7) . ?
C12 C13 1.363(8) . ?
C12 H12 0.9500 . ?
C13 N14 1.338(6) . ?
C13 H13 0.9500 . ?
N14 C15 1.332(6) . ?
N14 Zn1 2.010(4) 4_566 ?
C15 C16 1.369(7) . ?
C15 H15 0.9500 . ?
C16 H16 0.9500 . ?
O17 S18 1.499(3) . ?
S18 O20 1.453(3) . ?
S18 O19 1.453(3) . ?
S18 O21 1.487(3) . ?
O21 Zn1 1.952(3) 1_655 ?
O22 C23 1.427(19) . ?
O22 H22H 0.8400 . ?
C23 C24 1.345(17) . ?
C23 H23A 0.9900 . ?
C23 H23B 0.9900 . ?
C24 O25 1.287(12) . ?
C24 H24A 0.9900 . ?
C24 H24B 0.9900 . ?
O25 H25 0.8400 . ?

loop_
_geom_hbond_atom_site_label_D
_geom_hbond_atom_site_label_H
_geom_hbond_atom_site_label_A
_geom_hbond_distance_DH
_geom_hbond_distance_HA
_geom_hbond_distance_DA
_geom_hbond_angle_DHA
_geom_hbond_site_symmetry_A
N7 H7 O19 0.88 2.26 3.101(5) 160.4 2
N10 H10 O20 0.88 1.92 2.778(5) 164.6 2
O25 H25 O19 0.84 1.93 2.756(6) 165.6 2_655
C5 H5 O19 0.95 2.48 3.303(5) 145.3 2
C15 H15 O20 0.95 2.27 3.208(6) 168.1 4_466
C16 H16 O20 0.95 2.51 3.270(6) 136.8 2
